data_4109490
loop_
_publ_author_name
'Tianbiao Liu'
'Marcetta Y. Darensbourg'

_publ_section_title
;
 A Mixed-Valent, Fe(II)Fe(I), Diiron Complex Reproduces the Unique Rotated
 State of the [FeFe]Hydrogenase Active Site
;
_journal_name_full 'Journal of the American Chemical Society'
_journal_page_first 7008
_journal_page_last 7009
_journal_paper_doi 10.1021/ja071851a
_journal_volume 129
_journal_year 2007
_chemical_formula_sum 'C31 H39 Fe2 N2 O4 P S2'
_chemical_formula_weight 710.43
_chemical_name_systematic
;
 ?
;
_space_group_IT_number 14
_symmetry_cell_setting monoclinic
_symmetry_space_group_name_Hall '-P 2yn'
_symmetry_space_group_name_H-M 'P 1 21/n 1'
_atom_sites_solution_hydrogens geom
_atom_sites_solution_primary direct
_atom_sites_solution_secondary difmap
_audit_creation_method SHELXL-97
_cell_angle_alpha 90.00
_cell_angle_beta 90.361(10)
_cell_angle_gamma 90.00
_cell_formula_units_Z 4
_cell_length_a 8.6604(15)
_cell_length_b 22.787(4)
_cell_length_c 16.700(3)
_cell_measurement_reflns_used 942
_cell_measurement_temperature 110(2)
_cell_measurement_theta_max 61.86
_cell_measurement_theta_min 5.46
_cell_volume 3295.6(10)
_computing_cell_refinement 'Bruker FRAMBO'
_computing_data_collection 'Bruker FRAMBO'
_computing_data_reduction 'Bruker SAINT'
_computing_molecular_graphics 'Bruker SHELXTL'
_computing_publication_material 'Bruker SHELXTL'
_computing_structure_refinement 'SHELXL-97 (Sheldrick, 1997)'
_computing_structure_solution 'SHELXS-97 (Sheldrick, 1990)'
_diffrn_ambient_temperature 110(2)
_diffrn_measured_fraction_theta_full 0.805
_diffrn_measured_fraction_theta_max 0.805
_diffrn_measurement_device_type 'MWPC area detector'
_diffrn_measurement_method 'phi and omega scans'
_diffrn_radiation_monochromator graphite
_diffrn_radiation_source 'fine-focus sealed tube'
_diffrn_radiation_type CuK\a
_diffrn_radiation_wavelength 1.54178
_diffrn_reflns_av_R_equivalents 0.1807
_diffrn_reflns_av_sigmaI/netI 0.1728
_diffrn_reflns_limit_h_max 9
_diffrn_reflns_limit_h_min -9
_diffrn_reflns_limit_k_max 25
_diffrn_reflns_limit_k_min -25
_diffrn_reflns_limit_l_max 18
_diffrn_reflns_limit_l_min -18
_diffrn_reflns_number 17600
_diffrn_reflns_theta_full 60.00
_diffrn_reflns_theta_max 60.00
_diffrn_reflns_theta_min 1.94
_exptl_absorpt_coefficient_mu 9.006
_exptl_absorpt_correction_T_max 0.9153
_exptl_absorpt_correction_T_min 0.3267
_exptl_absorpt_correction_type multi-scan
_exptl_absorpt_process_details sadabs
_exptl_crystal_colour orange
_exptl_crystal_density_diffrn 1.432
_exptl_crystal_description needle
_exptl_crystal_F_000 1480
_exptl_crystal_size_max 0.16
_exptl_crystal_size_mid 0.01
_exptl_crystal_size_min 0.01
_refine_diff_density_max 0.348
_refine_diff_density_min -0.407
_refine_diff_density_rms 0.089
_refine_ls_extinction_method none
_refine_ls_goodness_of_fit_ref 1.017
_refine_ls_hydrogen_treatment constr
_refine_ls_matrix_type full
_refine_ls_number_parameters 381
_refine_ls_number_reflns 3940
_refine_ls_number_restraints 438
_refine_ls_restrained_S_all 1.002
_refine_ls_R_factor_all 0.1475
_refine_ls_R_factor_gt 0.0694
_refine_ls_shift/su_max 0.039
_refine_ls_shift/su_mean 0.003
_refine_ls_structure_factor_coef Fsqd
_refine_ls_weighting_details 'calc w=1/[\s^2^(Fo^2^)+(0.0300P)^2^+0.0000P] where P=(Fo^2^+2Fc^2^)/3'
_refine_ls_weighting_scheme calc
_refine_ls_wR_factor_gt 0.1072
_refine_ls_wR_factor_ref 0.1276
_reflns_number_gt 2019
_reflns_number_total 3940
_reflns_threshold_expression >2sigma(I)
_cod_data_source_file ja071851asi20070315_052451.cif
_cod_data_source_block md319
_cod_original_cell_volume 3295.4(9)
_cod_database_code 4109490

loop_
_symmetry_equiv_pos_as_xyz
'x, y, z'
'-x+1/2, y+1/2, -z+1/2'
'-x, -y, -z'
'x-1/2, -y-1/2, z-1/2'

loop_
_atom_site_label
_atom_site_type_symbol
_atom_site_fract_x
_atom_site_fract_y
_atom_site_fract_z
_atom_site_U_iso_or_equiv
_atom_site_adp_type
_atom_site_occupancy
_atom_site_symmetry_multiplicity
_atom_site_calc_flag
_atom_site_refinement_flags
Fe1 Fe 1.1121(2) 0.14121(7) 1.08441(11) 0.0417(5) Uani 1 1 d U
Fe2 Fe 1.2207(2) 0.19665(6) 0.96450(9) 0.0362(5) Uani 1 1 d U
S1 S 1.0485(4) 0.23493(11) 1.05261(17) 0.0437(8) Uani 1 1 d U
S2 S 1.0477(4) 0.12071(11) 0.95368(17) 0.0407(8) Uani 1 1 d U
O1 O 0.8356(10) 0.0907(3) 1.1562(5) 0.058(2) Uani 1 1 d U
O2 O 1.2644(10) 0.1851(3) 1.2280(4) 0.054(2) Uani 1 1 d U
O3 O 1.4672(9) 0.1158(3) 0.9224(5) 0.052(2) Uani 1 1 d U
O4 O 1.4575(9) 0.2529(3) 1.0607(4) 0.051(2) Uani 1 1 d U
N1 N 1.1883(10) 0.2274(3) 0.7874(5) 0.0395(16) Uani 1 1 d U
N2 N 1.1880(10) 0.3044(4) 0.8572(5) 0.0373(16) Uani 1 1 d U
C1 C 0.9418(16) 0.1089(5) 1.1291(7) 0.048(3) Uani 1 1 d U
C2 C 1.2095(15) 0.1669(5) 1.1710(7) 0.046(3) Uani 1 1 d U
C3 C 1.3655(14) 0.1486(4) 0.9346(6) 0.040(3) Uani 1 1 d U
C4 C 1.3618(14) 0.2343(5) 1.0201(7) 0.044(3) Uani 1 1 d U
P1 P 1.2564(4) 0.06081(12) 1.09524(18) 0.0451(9) Uani 1 1 d U
C5 C 1.4603(13) 0.0728(5) 1.1183(7) 0.050(3) Uani 1 1 d U
H5A H 1.5136 0.0350 1.1215 0.074 Uiso 1 1 calc R
H5B H 1.4700 0.0933 1.1697 0.074 Uiso 1 1 calc R
H5C H 1.5068 0.0968 1.0760 0.074 Uiso 1 1 calc R
C6 C 1.2608(15) 0.0091(4) 1.0144(6) 0.049(3) Uani 1 1 d U
H6A H 1.3298 -0.0235 1.0285 0.073 Uiso 1 1 calc R
H6B H 1.2986 0.0285 0.9660 0.073 Uiso 1 1 calc R
H6C H 1.1565 -0.0060 1.0046 0.073 Uiso 1 1 calc R
C7 C 1.1982(15) 0.0132(4) 1.1771(6) 0.055(4) Uani 1 1 d U
H7A H 1.2655 -0.0213 1.1788 0.083 Uiso 1 1 calc R
H7B H 1.0910 0.0008 1.1687 0.083 Uiso 1 1 calc R
H7C H 1.2068 0.0346 1.2278 0.083 Uiso 1 1 calc R
C8 C 0.8487(12) 0.1416(4) 0.9395(6) 0.043(2) Uani 1 1 d U
H8A H 0.8113 0.1240 0.8888 0.052 Uiso 1 1 calc R
H8B H 0.7875 0.1243 0.9834 0.052 Uiso 1 1 calc R
C9 C 0.8161(13) 0.2074(4) 0.9368(6) 0.043(2) Uani 1 1 d U
H9A H 0.7072 0.2141 0.9208 0.052 Uiso 1 1 calc R
H9B H 0.8829 0.2261 0.8962 0.052 Uiso 1 1 calc R
C10 C 0.8467(12) 0.2358(4) 1.0195(6) 0.042(2) Uani 1 1 d U
H10A H 0.7838 0.2150 1.0599 0.051 Uiso 1 1 calc R
H10B H 0.8110 0.2770 1.0176 0.051 Uiso 1 1 calc R
C11 C 1.1977(13) 0.2454(4) 0.8647(6) 0.0395(19) Uani 1 1 d U
C12 C 1.1709(13) 0.3229(4) 0.7800(6) 0.0391(19) Uani 1 1 d U
H12A H 1.1614 0.3624 0.7624 0.047 Uiso 1 1 calc R
C13 C 1.1701(13) 0.2736(4) 0.7323(7) 0.041(2) Uani 1 1 d U
H13A H 1.1596 0.2714 0.6758 0.050 Uiso 1 1 calc R
C14 C 1.2198(15) 0.1679(5) 0.7569(6) 0.0415(17) Uani 1 1 d U
C15 C 1.3738(15) 0.1515(5) 0.7481(6) 0.043(2) Uani 1 1 d U
C16 C 1.4000(14) 0.0940(5) 0.7211(6) 0.046(2) Uani 1 1 d U
H16A H 1.5031 0.0811 0.7133 0.055 Uiso 1 1 calc R
C17 C 1.2821(15) 0.0566(5) 0.7059(6) 0.041(2) Uani 1 1 d U
C18 C 1.1293(14) 0.0743(4) 0.7113(6) 0.042(2) Uani 1 1 d U
H18A H 1.0476 0.0478 0.6992 0.050 Uiso 1 1 calc R
C19 C 1.0982(14) 0.1325(5) 0.7352(6) 0.0416(19) Uani 1 1 d U
C20 C 1.5001(13) 0.1938(5) 0.7621(7) 0.051(3) Uani 1 1 d U
H20A H 1.5996 0.1744 0.7533 0.076 Uiso 1 1 calc R
H20B H 1.4956 0.2081 0.8174 0.076 Uiso 1 1 calc R
H20C H 1.4892 0.2269 0.7251 0.076 Uiso 1 1 calc R
C21 C 1.3157(13) -0.0076(4) 0.6806(6) 0.045(3) Uani 1 1 d U
H21A H 1.4271 -0.0149 0.6834 0.068 Uiso 1 1 calc R
H21B H 1.2788 -0.0140 0.6257 0.068 Uiso 1 1 calc R
H21C H 1.2623 -0.0346 0.7169 0.068 Uiso 1 1 calc R
C22 C 0.9337(13) 0.1532(4) 0.7335(6) 0.045(3) Uani 1 1 d U
H22A H 0.9282 0.1932 0.7551 0.068 Uiso 1 1 calc R
H22B H 0.8702 0.1270 0.7662 0.068 Uiso 1 1 calc R
H22C H 0.8952 0.1530 0.6782 0.068 Uiso 1 1 calc R
C23 C 1.2072(13) 0.3479(4) 0.9220(6) 0.0387(17) Uani 1 1 d U
C24 C 1.0750(13) 0.3761(4) 0.9509(6) 0.0368(18) Uani 1 1 d U
C25 C 1.0954(14) 0.4190(4) 1.0092(6) 0.040(2) Uani 1 1 d U
H25A H 1.0080 0.4383 1.0310 0.048 Uiso 1 1 calc R
C26 C 1.2405(15) 0.4338(4) 1.0354(6) 0.0424(19) Uani 1 1 d U
C27 C 1.3754(15) 0.4088(4) 1.0033(6) 0.043(2) Uani 1 1 d U
H27A H 1.4758 0.4198 1.0212 0.051 Uiso 1 1 calc R
C28 C 1.3508(14) 0.3655(4) 0.9414(7) 0.0419(19) Uani 1 1 d U
C29 C 0.9188(12) 0.3632(4) 0.9164(7) 0.050(3) Uani 1 1 d U
H29A H 0.9273 0.3318 0.8765 0.075 Uiso 1 1 calc R
H29B H 0.8775 0.3986 0.8907 0.075 Uiso 1 1 calc R
H29C H 0.8494 0.3507 0.9593 0.075 Uiso 1 1 calc R
C30 C 1.4957(12) 0.3409(4) 0.9035(8) 0.052(3) Uani 1 1 d U
H30A H 1.4673 0.3101 0.8652 0.078 Uiso 1 1 calc R
H30B H 1.5627 0.3243 0.9452 0.078 Uiso 1 1 calc R
H30C H 1.5506 0.3723 0.8755 0.078 Uiso 1 1 calc R
C31 C 1.2660(14) 0.4822(4) 1.1010(6) 0.052(3) Uani 1 1 d U
H31A H 1.1657 0.4954 1.1210 0.078 Uiso 1 1 calc R
H31B H 1.3211 0.5155 1.0775 0.078 Uiso 1 1 calc R
H31C H 1.3270 0.4659 1.1453 0.078 Uiso 1 1 calc R

loop_
_atom_site_aniso_label
_atom_site_aniso_U_11
_atom_site_aniso_U_22
_atom_site_aniso_U_33
_atom_site_aniso_U_23
_atom_site_aniso_U_13
_atom_site_aniso_U_12
Fe1 0.0730(14) 0.0245(9) 0.0277(9) 0.0079(8) 0.0059(12) 0.0013(10)
Fe2 0.0650(13) 0.0205(8) 0.0231(9) 0.0026(8) 0.0059(10) -0.0002(9)
S1 0.075(2) 0.0284(15) 0.0281(16) 0.0001(13) 0.0043(17) 0.0049(15)
S2 0.064(2) 0.0258(14) 0.0325(16) 0.0003(13) 0.0034(17) -0.0001(14)
O1 0.070(5) 0.049(4) 0.055(4) 0.002(4) 0.010(4) -0.005(4)
O2 0.071(5) 0.047(4) 0.043(4) -0.005(4) -0.007(4) 0.008(4)
O3 0.064(5) 0.044(4) 0.048(4) 0.008(4) 0.012(4) 0.008(4)
O4 0.065(5) 0.040(4) 0.047(4) 0.000(3) 0.002(4) -0.013(4)
N1 0.055(3) 0.031(3) 0.031(3) 0.002(3) 0.002(3) -0.002(3)
N2 0.051(3) 0.030(3) 0.031(3) 0.003(3) 0.004(3) 0.000(3)
C1 0.056(6) 0.042(5) 0.045(5) -0.006(5) 0.006(5) 0.000(5)
C2 0.056(6) 0.041(5) 0.042(5) 0.002(5) -0.010(5) 0.012(5)
C3 0.047(5) 0.037(5) 0.037(5) -0.008(4) 0.003(5) 0.004(4)
C4 0.058(6) 0.040(5) 0.033(5) -0.007(4) -0.001(5) -0.005(5)
P1 0.068(2) 0.0308(15) 0.0365(16) 0.0068(14) 0.006(2) 0.0037(16)
C5 0.052(6) 0.053(6) 0.044(6) -0.006(5) 0.002(5) 0.018(5)
C6 0.062(7) 0.042(5) 0.043(6) 0.009(5) 0.009(6) 0.000(5)
C7 0.067(7) 0.048(6) 0.050(6) 0.000(5) 0.007(6) 0.002(5)
C8 0.043(5) 0.049(4) 0.039(4) -0.003(4) 0.008(4) -0.005(4)
C9 0.043(4) 0.046(4) 0.040(4) 0.001(3) 0.007(4) -0.001(4)
C10 0.042(4) 0.046(4) 0.040(4) 0.002(4) 0.005(4) 0.004(4)
C11 0.051(3) 0.034(3) 0.033(3) -0.001(3) 0.006(3) -0.002(3)
C12 0.056(4) 0.032(3) 0.030(3) 0.005(3) 0.001(3) 0.005(3)
C13 0.058(4) 0.032(3) 0.034(3) 0.006(3) -0.001(3) 0.002(3)
C14 0.056(3) 0.036(3) 0.033(3) 0.000(3) 0.001(3) -0.001(3)
C15 0.059(4) 0.039(3) 0.033(3) 0.001(3) 0.002(3) 0.003(3)
C16 0.058(4) 0.042(4) 0.038(3) -0.001(3) 0.004(4) 0.003(3)
C17 0.056(4) 0.036(3) 0.033(3) -0.005(3) 0.002(3) 0.001(3)
C18 0.054(4) 0.038(4) 0.033(3) -0.004(3) -0.001(4) -0.001(3)
C19 0.053(4) 0.038(3) 0.033(3) -0.001(3) 0.000(3) 0.000(3)
C20 0.066(6) 0.047(5) 0.039(5) -0.003(5) -0.001(5) -0.002(5)
C21 0.056(6) 0.035(5) 0.046(5) -0.004(4) 0.001(5) 0.003(4)
C22 0.058(6) 0.042(5) 0.036(5) 0.000(4) 0.008(5) 0.001(5)
C23 0.052(3) 0.028(3) 0.036(3) 0.004(3) 0.001(3) 0.000(3)
C24 0.051(4) 0.025(3) 0.034(3) 0.006(3) 0.003(3) 0.000(3)
C25 0.054(4) 0.029(3) 0.037(3) 0.003(3) 0.005(3) 0.004(3)
C26 0.055(4) 0.030(3) 0.042(3) -0.001(3) 0.003(4) 0.007(3)
C27 0.054(4) 0.032(3) 0.042(4) -0.001(3) -0.001(3) 0.004(3)
C28 0.054(4) 0.029(3) 0.042(3) 0.001(3) 0.000(3) 0.003(3)
C29 0.058(6) 0.036(5) 0.057(5) 0.002(5) 0.003(5) -0.003(5)
C30 0.055(6) 0.044(5) 0.056(5) 0.000(5) 0.000(5) 0.004(4)
C31 0.063(6) 0.041(5) 0.051(5) -0.007(4) -0.007(5) 0.011(5)

loop_
_atom_type_symbol
_atom_type_description
_atom_type_scat_dispersion_real
_atom_type_scat_dispersion_imag
_atom_type_scat_source
C C 0.0181 0.0091 'International Tables Vol C Tables 4.2.6.8 and 6.1.1.4'
H H 0.0000 0.0000 'International Tables Vol C Tables 4.2.6.8 and 6.1.1.4'
N N 0.0311 0.0180 'International Tables Vol C Tables 4.2.6.8 and 6.1.1.4'
O O 0.0492 0.0322 'International Tables Vol C Tables 4.2.6.8 and 6.1.1.4'
S S 0.3331 0.5567 'International Tables Vol C Tables 4.2.6.8 and 6.1.1.4'
Fe Fe -1.1336 3.1974 'International Tables Vol C Tables 4.2.6.8 and 6.1.1.4'
P P 0.2955 0.4335 'International Tables Vol C Tables 4.2.6.8 and 6.1.1.4'

loop_
_geom_angle_atom_site_label_1
_geom_angle_atom_site_label_2
_geom_angle_atom_site_label_3
_geom_angle
C2 Fe1 C1 100.5(6)
C2 Fe1 P1 86.6(4)
C1 Fe1 P1 95.2(4)
C2 Fe1 S1 89.7(4)
C1 Fe1 S1 106.4(4)
P1 Fe1 S1 158.45(15)
C2 Fe1 S2 162.8(4)
C1 Fe1 S2 96.6(4)
P1 Fe1 S2 92.44(12)
S1 Fe1 S2 84.94(11)
C2 Fe1 Fe2 107.5(4)
C1 Fe1 Fe2 146.0(4)
P1 Fe1 Fe2 105.16(11)
S1 Fe1 Fe2 55.97(9)
S2 Fe1 Fe2 56.19(8)
C3 Fe2 C4 87.7(5)
C3 Fe2 C11 100.2(5)
C4 Fe2 C11 103.5(5)
C3 Fe2 S1 154.6(4)
C4 Fe2 S1 85.8(4)
C11 Fe2 S1 105.2(3)
C3 Fe2 S2 88.5(4)
C4 Fe2 S2 149.6(4)
C11 Fe2 S2 106.9(3)
S1 Fe2 S2 84.81(12)
C3 Fe2 Fe1 100.6(4)
C4 Fe2 Fe1 94.9(4)
C11 Fe2 Fe1 152.6(3)
S1 Fe2 Fe1 55.67(9)
S2 Fe2 Fe1 56.28(9)
C10 S1 Fe1 108.1(4)
C10 S1 Fe2 115.9(4)
Fe1 S1 Fe2 68.36(10)
C8 S2 Fe1 107.3(4)
C8 S2 Fe2 115.8(3)
Fe1 S2 Fe2 67.52(10)
C11 N1 C13 113.6(9)
C11 N1 C14 126.6(9)
C13 N1 C14 119.0(8)
C11 N2 C12 113.7(8)
C11 N2 C23 126.3(8)
C12 N2 C23 119.8(8)
O1 C1 Fe1 177.8(11)
O2 C2 Fe1 175.9(12)
O3 C3 Fe2 173.2(10)
O4 C4 Fe2 172.1(10)
C6 P1 C5 103.4(6)
C6 P1 C7 100.4(5)
C5 P1 C7 101.7(6)
C6 P1 Fe1 119.7(4)
C5 P1 Fe1 115.8(4)
C7 P1 Fe1 113.2(4)
P1 C5 H5A 109.5
P1 C5 H5B 109.5
H5A C5 H5B 109.5
P1 C5 H5C 109.5
H5A C5 H5C 109.5
H5B C5 H5C 109.5
P1 C6 H6A 109.5
P1 C6 H6B 109.5
H6A C6 H6B 109.5
P1 C6 H6C 109.5
H6A C6 H6C 109.5
H6B C6 H6C 109.5
P1 C7 H7A 109.5
P1 C7 H7B 109.5
H7A C7 H7B 109.5
P1 C7 H7C 109.5
H7A C7 H7C 109.5
H7B C7 H7C 109.5
C9 C8 S2 116.1(7)
C9 C8 H8A 108.3
S2 C8 H8A 108.3
C9 C8 H8B 108.3
S2 C8 H8B 108.3
H8A C8 H8B 107.4
C8 C9 C10 110.7(8)
C8 C9 H9A 109.5
C10 C9 H9A 109.5
C8 C9 H9B 109.5
C10 C9 H9B 109.5
H9A C9 H9B 108.1
C9 C10 S1 115.1(7)
C9 C10 H10A 108.5
S1 C10 H10A 108.5
C9 C10 H10B 108.5
S1 C10 H10B 108.5
H10A C10 H10B 107.5
N2 C11 N1 102.1(8)
N2 C11 Fe2 129.2(7)
N1 C11 Fe2 128.7(7)
C13 C12 N2 107.1(9)
C13 C12 H12A 126.5
N2 C12 H12A 126.5
C12 C13 N1 103.5(9)
C12 C13 H13A 128.2
N1 C13 H13A 128.3
C19 C14 C15 123.2(11)
C19 C14 N1 119.2(11)
C15 C14 N1 117.5(10)
C14 C15 C16 116.1(11)
C14 C15 C20 121.2(10)
C16 C15 C20 122.6(11)
C17 C16 C15 121.7(12)
C17 C16 H16A 119.1
C15 C16 H16A 119.1
C16 C17 C18 121.5(11)
C16 C17 C21 120.3(11)
C18 C17 C21 118.2(10)
C17 C18 C19 118.4(11)
C17 C18 H18A 120.8
C19 C18 H18A 120.8
C14 C19 C18 118.6(11)
C14 C19 C22 123.1(10)
C18 C19 C22 118.2(10)
C15 C20 H20A 109.5
C15 C20 H20B 109.5
H20A C20 H20B 109.5
C15 C20 H20C 109.5
H20A C20 H20C 109.5
H20B C20 H20C 109.5
C17 C21 H21A 109.5
C17 C21 H21B 109.5
H21A C21 H21B 109.5
C17 C21 H21C 109.5
H21A C21 H21C 109.5
H21B C21 H21C 109.5
C19 C22 H22A 109.5
C19 C22 H22B 109.5
H22A C22 H22B 109.5
C19 C22 H22C 109.5
H22A C22 H22C 109.5
H22B C22 H22C 109.5
C28 C23 C24 122.5(10)
C28 C23 N2 118.4(10)
C24 C23 N2 118.1(10)
C25 C24 C23 117.6(10)
C25 C24 C29 121.2(10)
C23 C24 C29 121.1(10)
C26 C25 C24 120.6(11)
C26 C25 H25A 119.7
C24 C25 H25A 119.7
C25 C26 C27 122.7(10)
C25 C26 C31 121.4(10)
C27 C26 C31 115.9(11)
C26 C27 C28 115.4(11)
C26 C27 H27A 122.3
C28 C27 H27A 122.3
C23 C28 C27 120.6(11)
C23 C28 C30 123.7(10)
C27 C28 C30 115.7(10)
C24 C29 H29A 109.5
C24 C29 H29B 109.5
H29A C29 H29B 109.5
C24 C29 H29C 109.5
H29A C29 H29C 109.5
H29B C29 H29C 109.5
C28 C30 H30A 109.5
C28 C30 H30B 109.5
H30A C30 H30B 109.5
C28 C30 H30C 109.5
H30A C30 H30C 109.5
H30B C30 H30C 109.5
C26 C31 H31A 109.5
C26 C31 H31B 109.5
H31A C31 H31B 109.5
C26 C31 H31C 109.5
H31A C31 H31C 109.5
H31B C31 H31C 109.5

loop_
_geom_bond_atom_site_label_1
_geom_bond_atom_site_label_2
_geom_bond_distance
Fe1 C2 1.769(12)
Fe1 C1 1.813(13)
Fe1 P1 2.225(3)
Fe1 S1 2.268(3)
Fe1 S2 2.298(3)
Fe1 Fe2 2.553(2)
Fe2 C3 1.740(11)
Fe2 C4 1.754(12)
Fe2 C11 2.013(10)
Fe2 S1 2.276(3)
Fe2 S2 2.295(3)
S1 C10 1.829(11)
S2 C8 1.802(11)
O1 C1 1.108(13)
O2 C2 1.140(12)
O3 C3 1.174(11)
O4 C4 1.148(12)
N1 C11 1.357(12)
N1 C13 1.406(11)
N1 C14 1.474(12)
N2 C11 1.352(11)
N2 C12 1.363(12)
N2 C23 1.477(12)
P1 C6 1.792(9)
P1 C5 1.826(12)
P1 C7 1.818(10)
C5 H5A 0.9800
C5 H5B 0.9800
C5 H5C 0.9800
C6 H6A 0.9800
C6 H6B 0.9800
C6 H6C 0.9800
C7 H7A 0.9800
C7 H7B 0.9800
C7 H7C 0.9800
C8 C9 1.528(12)
C8 H8A 0.9900
C8 H8B 0.9900
C9 C10 1.546(13)
C9 H9A 0.9900
C9 H9B 0.9900
C10 H10A 0.9900
C10 H10B 0.9900
C12 C13 1.377(13)
C12 H12A 0.9500
C13 H13A 0.9500
C14 C19 1.374(14)
C14 C15 1.393(16)
C15 C16 1.404(14)
C15 C20 1.475(15)
C16 C17 1.353(15)
C16 H16A 0.9500
C17 C18 1.387(15)
C17 C21 1.551(13)
C18 C19 1.412(13)
C18 H18A 0.9500
C19 C22 1.501(15)
C20 H20A 0.9800
C20 H20B 0.9800
C20 H20C 0.9800
C21 H21A 0.9800
C21 H21B 0.9800
C21 H21C 0.9800
C22 H22A 0.9800
C22 H22B 0.9800
C22 H22C 0.9800
C23 C28 1.345(14)
C23 C24 1.400(13)
C24 C25 1.391(13)
C24 C29 1.496(14)
C25 C26 1.370(15)
C25 H25A 0.9500
C26 C27 1.409(14)
C26 C31 1.568(13)
C27 C28 1.444(13)
C27 H27A 0.9500
C28 C30 1.517(14)
C29 H29A 0.9800
C29 H29B 0.9800
C29 H29C 0.9800
C30 H30A 0.9800
C30 H30B 0.9800
C30 H30C 0.9800
C31 H31A 0.9800
C31 H31B 0.9800
C31 H31C 0.9800

loop_
_geom_torsion_atom_site_label_1
_geom_torsion_atom_site_label_2
_geom_torsion_atom_site_label_3
_geom_torsion_atom_site_label_4
_geom_torsion
C2 Fe1 Fe2 C3 92.8(6)
C1 Fe1 Fe2 C3 -123.0(8)
P1 Fe1 Fe2 C3 1.6(4)
S1 Fe1 Fe2 C3 170.1(4)
S2 Fe1 Fe2 C3 -81.0(4)
C2 Fe1 Fe2 C4 4.3(5)
C1 Fe1 Fe2 C4 148.5(8)
P1 Fe1 Fe2 C4 -86.9(4)
S1 Fe1 Fe2 C4 81.5(4)
S2 Fe1 Fe2 C4 -169.6(4)
C2 Fe1 Fe2 C11 -128.2(8)
C1 Fe1 Fe2 C11 16.0(9)
P1 Fe1 Fe2 C11 140.6(6)
S1 Fe1 Fe2 C11 -51.0(6)
S2 Fe1 Fe2 C11 57.9(6)
C2 Fe1 Fe2 S1 -77.2(4)
C1 Fe1 Fe2 S1 67.0(7)
P1 Fe1 Fe2 S1 -168.46(17)
S2 Fe1 Fe2 S1 108.91(15)
C2 Fe1 Fe2 S2 173.9(4)
C1 Fe1 Fe2 S2 -42.0(7)
P1 Fe1 Fe2 S2 82.63(14)
S1 Fe1 Fe2 S2 -108.91(15)
C2 Fe1 S1 C10 -137.0(6)
C1 Fe1 S1 C10 -36.1(5)
P1 Fe1 S1 C10 143.1(5)
S2 Fe1 S1 C10 59.3(4)
Fe2 Fe1 S1 C10 111.4(4)
C2 Fe1 S1 Fe2 111.6(4)
C1 Fe1 S1 Fe2 -147.5(4)
P1 Fe1 S1 Fe2 31.7(4)
S2 Fe1 S1 Fe2 -52.10(11)
C3 Fe2 S1 C10 -123.6(9)
C4 Fe2 S1 C10 160.8(5)
C11 Fe2 S1 C10 58.0(5)
S2 Fe2 S1 C10 -48.1(4)
Fe1 Fe2 S1 C10 -100.3(4)
C3 Fe2 S1 Fe1 -23.3(9)
C4 Fe2 S1 Fe1 -98.8(4)
C11 Fe2 S1 Fe1 158.3(3)
S2 Fe2 S1 Fe1 52.20(11)
C2 Fe1 S2 C8 -131.5(13)
C1 Fe1 S2 C8 46.5(5)
P1 Fe1 S2 C8 142.0(4)
S1 Fe1 S2 C8 -59.4(4)
Fe2 Fe1 S2 C8 -111.3(4)
C2 Fe1 S2 Fe2 -20.2(13)
C1 Fe1 S2 Fe2 157.9(4)
P1 Fe1 S2 Fe2 -106.64(12)
S1 Fe1 S2 Fe2 51.91(11)
C3 Fe2 S2 C8 -157.1(5)
C4 Fe2 S2 C8 120.0(8)
C11 Fe2 S2 C8 -56.9(5)
S1 Fe2 S2 C8 47.4(4)
Fe1 Fe2 S2 C8 99.1(4)
C3 Fe2 S2 Fe1 103.8(4)
C4 Fe2 S2 Fe1 20.9(7)
C11 Fe2 S2 Fe1 -156.0(3)
S1 Fe2 S2 Fe1 -51.67(10)
C2 Fe1 C1 O1 88(30)
P1 Fe1 C1 O1 176(100)
S1 Fe1 C1 O1 -4(30)
S2 Fe1 C1 O1 -91(30)
Fe2 Fe1 C1 O1 -57(31)
C1 Fe1 C2 O2 -52(16)
P1 Fe1 C2 O2 -147(16)
S1 Fe1 C2 O2 54(16)
S2 Fe1 C2 O2 126(15)
Fe2 Fe1 C2 O2 108(16)
C4 Fe2 C3 O3 49(8)
C11 Fe2 C3 O3 153(8)
S1 Fe2 C3 O3 -26(9)
S2 Fe2 C3 O3 -100(8)
Fe1 Fe2 C3 O3 -45(8)
C3 Fe2 C4 O4 -56(7)
C11 Fe2 C4 O4 -156(7)
S1 Fe2 C4 O4 100(7)
S2 Fe2 C4 O4 27(8)
Fe1 Fe2 C4 O4 45(7)
C2 Fe1 P1 C6 -168.4(6)
C1 Fe1 P1 C6 91.3(6)
S1 Fe1 P1 C6 -88.0(6)
S2 Fe1 P1 C6 -5.6(5)
Fe2 Fe1 P1 C6 -61.2(5)
C2 Fe1 P1 C5 -43.5(6)
C1 Fe1 P1 C5 -143.8(5)
S1 Fe1 P1 C5 36.9(6)
S2 Fe1 P1 C5 119.3(4)
Fe2 Fe1 P1 C5 63.8(4)
C2 Fe1 P1 C7 73.5(6)
C1 Fe1 P1 C7 -26.8(6)
S1 Fe1 P1 C7 153.9(5)
S2 Fe1 P1 C7 -123.7(5)
Fe2 Fe1 P1 C7 -179.3(4)
Fe1 S2 C8 C9 72.4(8)
Fe2 S2 C8 C9 -0.4(9)
S2 C8 C9 C10 -67.5(10)
C8 C9 C10 S1 65.9(10)
Fe1 S1 C10 C9 -71.3(8)
Fe2 S1 C10 C9 2.9(9)
C12 N2 C11 N1 1.0(12)
C23 N2 C11 N1 -173.6(10)
C12 N2 C11 Fe2 -179.2(9)
C23 N2 C11 Fe2 6.2(17)
C13 N1 C11 N2 -1.2(13)
C14 N1 C11 N2 168.3(10)
C13 N1 C11 Fe2 179.0(8)
C14 N1 C11 Fe2 -11.5(17)
C3 Fe2 C11 N2 -134.1(10)
C4 Fe2 C11 N2 -44.0(11)
S1 Fe2 C11 N2 45.2(11)
S2 Fe2 C11 N2 134.3(10)
Fe1 Fe2 C11 N2 86.9(12)
C3 Fe2 C11 N1 45.7(12)
C4 Fe2 C11 N1 135.8(11)
S1 Fe2 C11 N1 -134.9(10)
S2 Fe2 C11 N1 -45.8(11)
Fe1 Fe2 C11 N1 -93.3(12)
C11 N2 C12 C13 -0.5(13)
C23 N2 C12 C13 174.5(10)
N2 C12 C13 N1 -0.3(12)
C11 N1 C13 C12 0.9(13)
C14 N1 C13 C12 -169.5(10)
C11 N1 C14 C19 104.9(13)
C13 N1 C14 C19 -86.1(12)
C11 N1 C14 C15 -78.2(14)
C13 N1 C14 C15 90.8(13)
C19 C14 C15 C16 -4.9(16)
N1 C14 C15 C16 178.3(8)
C19 C14 C15 C20 171.8(10)
N1 C14 C15 C20 -5.0(16)
C14 C15 C16 C17 -1.0(16)
C20 C15 C16 C17 -177.7(11)
C15 C16 C17 C18 4.2(17)
C15 C16 C17 C21 -176.7(9)
C16 C17 C18 C19 -1.6(17)
C21 C17 C18 C19 179.2(8)
C15 C14 C19 C18 7.5(16)
N1 C14 C19 C18 -175.8(9)
C15 C14 C19 C22 -170.8(11)
N1 C14 C19 C22 5.9(15)
C17 C18 C19 C14 -4.1(16)
C17 C18 C19 C22 174.3(10)
C11 N2 C23 C28 84.8(14)
C12 N2 C23 C28 -89.5(12)
C11 N2 C23 C24 -105.9(12)
C12 N2 C23 C24 79.8(13)
C28 C23 C24 C25 -8.0(15)
N2 C23 C24 C25 -176.9(8)
C28 C23 C24 C29 168.1(11)
N2 C23 C24 C29 -0.8(14)
C23 C24 C25 C26 1.6(14)
C29 C24 C25 C26 -174.5(10)
C24 C25 C26 C27 2.7(15)
C24 C25 C26 C31 179.9(8)
C25 C26 C27 C28 -1.1(14)
C31 C26 C27 C28 -178.3(8)
C24 C23 C28 C27 9.9(16)
N2 C23 C28 C27 178.8(8)
C24 C23 C28 C30 -172.3(10)
N2 C23 C28 C30 -3.4(16)
C26 C27 C28 C23 -5.2(15)
C26 C27 C28 C30 176.8(10)
